data_4309088
loop_
_publ_author_name
'Zhong-Hai Ni'
'Hui-Zhong Kou'
'Lei Zheng'
'Yi-Hua Zhao'
'Li-Fang Zhang'
'Ru-Ji Wang'
'Ai-Li Cui'
'Osamu Sato'

_publ_section_title
;
Assembly of Azido- or Cyano-Bridged Binuclear Complexes Containing the
Bulky [Mn(phen)2]2+ Building Block: Syntheses, Crystal Structures, and
Magnetic Properties
;
_journal_name_full 'Inorganic Chemistry'
_journal_page_first 4728
_journal_page_last 4736
_journal_paper_doi 10.1021/ic050181b
_journal_volume 44
_journal_year 2005
_chemical_formula_sum 'C45 H34 Cl Fe Mn N10 O4'
_chemical_formula_weight 925.06
_space_group_IT_number 2
_symmetry_cell_setting triclinic
_symmetry_space_group_name_Hall '-P 1'
_symmetry_space_group_name_H-M 'P -1'
_atom_sites_solution_hydrogens geom
_atom_sites_solution_primary direct
_atom_sites_solution_secondary difmap
_audit_creation_method SHELXL-97
_cell_angle_alpha 114.33(3)
_cell_angle_beta 101.89(3)
_cell_angle_gamma 100.11(3)
_cell_formula_units_Z 2
_cell_length_a 11.854(2)
_cell_length_b 14.723(3)
_cell_length_c 15.382(3)
_cell_measurement_temperature 293(2)
_cell_volume 2289.3(12)
_computing_cell_refinement 'SMART (Bruker, 2000)'
_computing_data_collection 'SMART (Bruker, 2000)'
_computing_data_reduction 'SAINT (Bruker, 2000)'
_computing_molecular_graphics 'PLATON (Spek, 2002)'
_computing_publication_material 'SHELXL-97 (Sheldrick, 1997)'
_computing_structure_refinement 'SHELXL-97 (Sheldrick, 1997)'
_computing_structure_solution 'SHELXS-97 (Sheldrick, 1990)'
_diffrn_ambient_temperature 293(2)
_diffrn_detector_area_resol_mean '15\\times15 microns'
_diffrn_measured_fraction_theta_full 0.983
_diffrn_measured_fraction_theta_max 0.983
_diffrn_measurement_device_type 'CCD area detector'
_diffrn_measurement_method 'phi and omega scans'
_diffrn_radiation_monochromator graphite
_diffrn_radiation_source 'fine-focus sealed tube'
_diffrn_radiation_type MoK\a
_diffrn_radiation_wavelength 0.71073
_diffrn_reflns_av_R_equivalents 0.0173
_diffrn_reflns_av_sigmaI/netI 0.0338
_diffrn_reflns_limit_h_max 14
_diffrn_reflns_limit_h_min -13
_diffrn_reflns_limit_k_max 17
_diffrn_reflns_limit_k_min -17
_diffrn_reflns_limit_l_max 18
_diffrn_reflns_limit_l_min -18
_diffrn_reflns_number 12811
_diffrn_reflns_theta_full 25.00
_diffrn_reflns_theta_max 25.00
_diffrn_reflns_theta_min 2.67
_exptl_absorpt_coefficient_mu 0.704
_exptl_absorpt_correction_T_max 0.886
_exptl_absorpt_correction_T_min 0.708
_exptl_absorpt_correction_type multi-scan
_exptl_absorpt_process_details '(SADABS; Bruker, 2000)'
_exptl_crystal_colour brown
_exptl_crystal_density_diffrn 1.342
_exptl_crystal_density_method 'not measured'
_exptl_crystal_description block
_exptl_crystal_F_000 948
_exptl_crystal_size_max 0.3
_exptl_crystal_size_mid 0.2
_exptl_crystal_size_min 0.2
_refine_diff_density_max 0.554
_refine_diff_density_min -0.245
_refine_diff_density_rms 0.053
_refine_ls_extinction_method none
_refine_ls_goodness_of_fit_ref 1.031
_refine_ls_hydrogen_treatment mixed
_refine_ls_matrix_type full
_refine_ls_number_parameters 577
_refine_ls_number_reflns 7934
_refine_ls_number_restraints 2
_refine_ls_restrained_S_all 1.040
_refine_ls_R_factor_all 0.0516
_refine_ls_R_factor_gt 0.0436
_refine_ls_shift/su_max 0.002
_refine_ls_shift/su_mean 0.000
_refine_ls_structure_factor_coef Fsqd
_refine_ls_weighting_details 'calc w=1/[\s^2^(Fo^2^)+(0.0100P)^2^+2.5000P] where P=(Fo^2^+2Fc^2^)/3'
_refine_ls_weighting_scheme calc
_refine_ls_wR_factor_gt 0.0964
_refine_ls_wR_factor_ref 0.0988
_reflns_number_gt 6684
_reflns_number_total 7934
_reflns_threshold_expression >2sigma(I)
_cod_data_source_file ic050181bsi20050203_030331_1.cif
_cod_data_source_block 1
_cod_depositor_comments
;
The following automatic conversions were performed:
'_symmetry_cell_setting' value 'Triclinic' changed to 'triclinic'
according to '/home/saulius/struct/CIF-dictionaries/cif_core.dic'
dictionary named 'cif_core.dic' version 2.4.1 from 2010-06-29.

Automatic conversion script
Id: cif_fix_enum 1527 2010-12-29 10:47:43Z saulius 
;
_cod_original_cell_volume 2289.2(8)
_cod_database_code 4309088

loop_
_symmetry_equiv_pos_as_xyz
'x, y, z'
'-x, -y, -z'

loop_
_atom_site_label
_atom_site_type_symbol
_atom_site_fract_x
_atom_site_fract_y
_atom_site_fract_z
_atom_site_U_iso_or_equiv
_atom_site_adp_type
_atom_site_occupancy
_atom_site_symmetry_multiplicity
_atom_site_calc_flag
_atom_site_refinement_flags
_atom_site_disorder_assembly
_atom_site_disorder_group
Mn Mn 0.58289(4) 0.22322(3) 0.28424(3) 0.04424(12) Uani 1 1 d . . .
Fe Fe 0.73095(4) -0.07650(3) 0.33464(3) 0.04526(12) Uani 1 1 d . . .
Cl Cl 0.36790(7) 0.14564(6) 0.24595(6) 0.0608(2) Uani 1 1 d . . .
N5 N 0.6848(2) -0.17068(18) 0.19563(17) 0.0519(6) Uani 1 1 d . . .
N1 N 0.6335(2) 0.09761(18) 0.31054(17) 0.0511(6) Uani 1 1 d . . .
N10 N 0.5743(2) 0.16792(17) 0.12195(17) 0.0469(5) Uani 1 1 d . . .
N7 N 0.6479(2) 0.34056(18) 0.44781(17) 0.0493(6) Uani 1 1 d . . .
C1 C 0.6692(2) 0.0329(2) 0.31795(19) 0.0446(6) Uani 1 1 d . . .
C32 C 0.6463(2) 0.4400(2) 0.4690(2) 0.0474(7) Uani 1 1 d . . .
N9 N 0.7794(2) 0.26100(18) 0.27952(18) 0.0522(6) Uani 1 1 d . . .
N3 N 0.7415(2) 0.00045(19) 0.47946(17) 0.0538(6) Uani 1 1 d . . .
C43 C 0.6803(3) 0.1748(2) 0.1024(2) 0.0507(7) Uani 1 1 d . . .
N4 N 0.8775(2) -0.0212(2) 0.30569(19) 0.0550(6) Uani 1 1 d . . .
N8 N 0.5695(2) 0.38073(18) 0.29300(18) 0.0539(6) Uani 1 1 d . . .
C31 C 0.6059(2) 0.4613(2) 0.3874(2) 0.0483(7) Uani 1 1 d . . .
C16 C 0.6488(3) -0.0447(2) 0.5002(2) 0.0588(8) Uani 1 1 d . . .
C24 C 0.6822(3) 0.5204(2) 0.5680(2) 0.0567(8) Uani 1 1 d . . .
C9 C 0.5719(3) -0.2445(2) 0.1587(2) 0.0579(8) Uani 1 1 d . . .
C42 C 0.4741(3) 0.1237(2) 0.0446(2) 0.0537(7) Uani 1 1 d . . .
H42A H 0.4006 0.1187 0.0575 0.064 Uiso 1 1 calc R . .
C44 C 0.7894(3) 0.2226(2) 0.1858(2) 0.0533(7) Uani 1 1 d . . .
C21 C 0.6858(3) 0.3215(2) 0.5240(2) 0.0589(8) Uani 1 1 d . . .
H21A H 0.6870 0.2540 0.5102 0.071 Uiso 1 1 calc R . .
C41 C 0.4732(3) 0.0845(2) -0.0544(2) 0.0599(8) Uani 1 1 d . . .
H41A H 0.4007 0.0551 -0.1063 0.072 Uiso 1 1 calc R . .
C27 C 0.6032(3) 0.5626(2) 0.4067(3) 0.0606(8) Uani 1 1 d . . .
C11 C 0.5134(3) -0.2321(2) 0.2308(2) 0.0575(8) Uani 1 1 d . . .
C15 C 0.5553(3) -0.1356(3) 0.4122(3) 0.0616(8) Uani 1 1 d . . .
C7 C 0.8683(3) -0.0728(3) 0.2074(3) 0.0627(8) Uani 1 1 d . . .
C2 C 0.8161(3) -0.1648(2) 0.3707(2) 0.0565(7) Uani 1 1 d . . .
C8 C 0.7572(3) -0.1607(3) 0.1427(2) 0.0640(8) Uani 1 1 d . . .
C26 C 0.6380(3) 0.6422(2) 0.5080(3) 0.0715(10) Uani 1 1 d . . .
H26A H 0.6348 0.7091 0.5211 0.086 Uiso 1 1 calc R . .
C33 C 0.8790(3) 0.3031(3) 0.3551(3) 0.0652(8) Uani 1 1 d . . .
H33A H 0.8729 0.3287 0.4196 0.078 Uiso 1 1 calc R . .
C40 C 0.5791(4) 0.0896(3) -0.0744(2) 0.0679(9) Uani 1 1 d . . .
H40A H 0.5800 0.0628 -0.1405 0.081 Uiso 1 1 calc R . .
C39 C 0.6873(3) 0.1349(3) 0.0041(2) 0.0640(8) Uani 1 1 d . . .
O2 O 0.4691(3) -0.1851(2) 0.4221(2) 0.0916(8) Uani 1 1 d . . .
O1 O 0.7399(3) -0.2137(2) 0.05213(18) 0.0960(9) Uani 1 1 d . . .
C23 C 0.7208(3) 0.4960(3) 0.6453(2) 0.0711(10) Uani 1 1 d . . .
H23A H 0.7443 0.5472 0.7118 0.085 Uiso 1 1 calc R . .
C36 C 0.9005(3) 0.2269(3) 0.1682(3) 0.0711(9) Uani 1 1 d . . .
C25 C 0.6748(3) 0.6220(3) 0.5838(3) 0.0701(10) Uani 1 1 d . . .
H25A H 0.6964 0.6753 0.6491 0.084 Uiso 1 1 calc R . .
C3 C 0.9774(3) 0.0556(3) 0.3661(3) 0.0714(9) Uani 1 1 d . . .
H3A H 0.9851 0.0915 0.4339 0.086 Uiso 1 1 calc R . .
C30 C 0.5309(3) 0.4005(3) 0.2179(3) 0.0714(10) Uani 1 1 d . . .
H30A H 0.5055 0.3458 0.1530 0.086 Uiso 1 1 calc R . .
C18 C 0.7264(5) 0.0782(4) 0.6718(3) 0.0968(15) Uani 1 1 d . . .
H18A H 0.7223 0.1037 0.7370 0.116 Uiso 1 1 calc R . .
C28 C 0.5625(4) 0.5790(3) 0.3243(3) 0.0790(11) Uani 1 1 d . . .
H28A H 0.5604 0.6453 0.3339 0.095 Uiso 1 1 calc R . .
C34 C 0.9932(3) 0.3117(3) 0.3444(3) 0.0768(10) Uani 1 1 d . . .
H34A H 1.0613 0.3433 0.4005 0.092 Uiso 1 1 calc R . .
C22 C 0.7240(3) 0.3976(3) 0.6237(2) 0.0720(10) Uani 1 1 d . . .
H22A H 0.7515 0.3813 0.6750 0.086 Uiso 1 1 calc R . .
C35 C 1.0038(3) 0.2740(3) 0.2523(3) 0.0820(11) Uani 1 1 d . . .
H35A H 1.0797 0.2789 0.2440 0.098 Uiso 1 1 calc R . .
C17 C 0.6402(4) -0.0084(3) 0.5953(3) 0.0805(11) Uani 1 1 d . . .
H17A H 0.5762 -0.0423 0.6077 0.097 Uiso 1 1 calc R . .
C10 C 0.5175(4) -0.3243(3) 0.0609(3) 0.0807(11) Uani 1 1 d . . .
H10A H 0.5576 -0.3346 0.0131 0.097 Uiso 1 1 calc R . .
C37 C 0.9038(4) 0.1836(4) 0.0674(3) 0.1001(14) Uani 1 1 d . . .
H37A H 0.9778 0.1858 0.0555 0.120 Uiso 1 1 calc R . .
C20 C 0.8244(4) 0.0858(3) 0.5549(2) 0.0728(10) Uani 1 1 d . . .
H20A H 0.8883 0.1189 0.5419 0.087 Uiso 1 1 calc R . .
N2 N 0.8645(3) -0.2166(2) 0.3915(2) 0.0868(10) Uani 1 1 d . . .
C29 C 0.5262(4) 0.4986(3) 0.2301(3) 0.0846(11) Uani 1 1 d . . .
H29A H 0.4985 0.5088 0.1747 0.101 Uiso 1 1 calc R . .
C38 C 0.8023(4) 0.1397(4) -0.0107(3) 0.0987(14) Uani 1 1 d . . .
H38A H 0.8072 0.1120 -0.0756 0.118 Uiso 1 1 calc R . .
C6 C 0.9573(4) -0.0457(4) 0.1704(4) 0.0888(12) Uani 1 1 d . . .
H6A H 0.9484 -0.0816 0.1024 0.107 Uiso 1 1 calc R . .
C5 C 1.0587(4) 0.0343(4) 0.2340(5) 0.1001(15) Uani 1 1 d . . .
H5A H 1.1194 0.0542 0.2099 0.120 Uiso 1 1 calc R . .
C19 C 0.8179(5) 0.1263(4) 0.6515(3) 0.0921(13) Uani 1 1 d . . .
H19A H 0.8762 0.1863 0.7024 0.111 Uiso 1 1 calc R . .
C4 C 1.0697(4) 0.0846(3) 0.3333(4) 0.0899(12) Uani 1 1 d . . .
H4A H 1.1391 0.1381 0.3784 0.108 Uiso 1 1 calc R . .
C12 C 0.3973(3) -0.2959(3) 0.2031(3) 0.0821(11) Uani 1 1 d . . .
H12A H 0.3562 -0.2870 0.2500 0.098 Uiso 1 1 calc R . .
O2W O 0.7836(3) -0.2461(4) -0.1288(3) 0.1404(15) Uani 1 1 d . . .
C14 C 0.4034(5) -0.3874(3) 0.0360(4) 0.1037(15) Uani 1 1 d . . .
H14A H 0.3665 -0.4410 -0.0292 0.124 Uiso 1 1 calc R . .
C13 C 0.3441(4) -0.3728(4) 0.1048(4) 0.1068(15) Uani 1 1 d . . .
H13A H 0.2661 -0.4152 0.0856 0.128 Uiso 1 1 calc R . .
N6 N 0.5808(2) -0.15249(18) 0.32660(18) 0.0516(6) Uani 1 1 d . . .
C51 C 0.8737(14) -0.4822(9) 0.2570(10) 0.148(5) Uani 0.50 1 d PD . .
H51A H 0.8294 -0.5540 0.2307 0.222 Uiso 0.50 1 calc PR . .
H51B H 0.9315 -0.4774 0.2223 0.222 Uiso 0.50 1 calc PR . .
H51C H 0.8191 -0.4436 0.2476 0.222 Uiso 0.50 1 calc PR . .
O3 O 0.9989(7) -0.3510(6) 0.3983(6) 0.152(4) Uani 0.50 1 d PD . .
H3 H 0.9582 -0.3103 0.4098 0.228 Uiso 0.50 1 calc PR . .
C52 C 0.9306(10) -0.4432(8) 0.3539(11) 0.143(5) Uani 0.50 1 d PD . .
H52A H 0.8705 -0.4468 0.3876 0.172 Uiso 0.50 1 calc PR . .
H52B H 0.9783 -0.4880 0.3622 0.172 Uiso 0.50 1 calc PR . .
O1W O 0.9465(17) -0.3628(11) 0.0245(19) 0.413(14) Uani 0.50 1 d P . .
H100 H 0.9329 -0.3588 0.0903 0.619 Uiso 0.50 1 d PR . .
H101 H 0.9083 -0.4149 -0.0160 0.619 Uiso 0.50 1 d PR . .
H200 H 0.8095 -0.1808 -0.0888 0.619 Uiso 1 1 d R . .
H201 H 0.8092 -0.2857 -0.0989 0.619 Uiso 1 1 d R . .

loop_
_atom_site_aniso_label
_atom_site_aniso_U_11
_atom_site_aniso_U_22
_atom_site_aniso_U_33
_atom_site_aniso_U_23
_atom_site_aniso_U_13
_atom_site_aniso_U_12
Mn 0.0507(3) 0.0399(2) 0.0432(2) 0.01865(18) 0.01521(19) 0.01693(18)
Fe 0.0516(2) 0.0442(2) 0.0457(2) 0.02431(18) 0.01493(18) 0.01908(18)
Cl 0.0545(4) 0.0587(5) 0.0658(5) 0.0235(4) 0.0231(4) 0.0172(4)
N5 0.0626(16) 0.0509(14) 0.0466(13) 0.0238(11) 0.0170(12) 0.0243(12)
N1 0.0578(15) 0.0470(14) 0.0518(14) 0.0249(12) 0.0160(12) 0.0192(12)
N10 0.0544(14) 0.0433(13) 0.0458(13) 0.0204(11) 0.0171(11) 0.0201(11)
N7 0.0529(14) 0.0456(13) 0.0481(13) 0.0199(11) 0.0194(11) 0.0117(11)
C1 0.0496(16) 0.0446(15) 0.0394(14) 0.0195(12) 0.0141(12) 0.0131(13)
C32 0.0411(15) 0.0414(15) 0.0546(16) 0.0155(13) 0.0210(13) 0.0101(12)
N9 0.0502(14) 0.0521(14) 0.0540(14) 0.0249(12) 0.0153(12) 0.0146(11)
N3 0.0717(17) 0.0530(14) 0.0462(13) 0.0274(12) 0.0178(13) 0.0299(13)
C43 0.0634(19) 0.0416(15) 0.0528(17) 0.0226(13) 0.0244(15) 0.0196(14)
N4 0.0512(15) 0.0573(15) 0.0676(16) 0.0355(13) 0.0198(13) 0.0236(12)
N8 0.0628(16) 0.0458(14) 0.0574(15) 0.0250(12) 0.0192(12) 0.0227(12)
C31 0.0415(15) 0.0399(15) 0.0602(17) 0.0185(14) 0.0182(13) 0.0134(12)
C16 0.082(2) 0.0610(19) 0.0599(19) 0.0397(17) 0.0340(17) 0.0386(18)
C24 0.0457(16) 0.0492(17) 0.0583(18) 0.0105(15) 0.0205(14) 0.0063(13)
C9 0.067(2) 0.0495(17) 0.0546(18) 0.0264(15) 0.0066(16) 0.0190(15)
C42 0.0603(18) 0.0514(17) 0.0508(17) 0.0234(14) 0.0143(15) 0.0241(15)
C44 0.0591(18) 0.0449(16) 0.0604(18) 0.0241(14) 0.0267(15) 0.0171(14)
C21 0.071(2) 0.0549(18) 0.0533(18) 0.0277(15) 0.0227(16) 0.0128(16)
C41 0.078(2) 0.0538(18) 0.0469(17) 0.0214(14) 0.0129(16) 0.0299(16)
C27 0.0488(17) 0.0432(16) 0.085(2) 0.0241(16) 0.0212(16) 0.0166(14)
C11 0.0583(19) 0.0466(17) 0.069(2) 0.0326(16) 0.0098(16) 0.0148(14)
C15 0.071(2) 0.0597(19) 0.079(2) 0.0460(18) 0.0359(19) 0.0292(17)
C7 0.069(2) 0.076(2) 0.070(2) 0.0437(19) 0.0381(18) 0.0382(18)
C2 0.0623(19) 0.0504(17) 0.0559(18) 0.0246(15) 0.0131(15) 0.0211(15)
C8 0.078(2) 0.073(2) 0.0549(19) 0.0316(17) 0.0298(18) 0.0383(19)
C26 0.059(2) 0.0410(17) 0.095(3) 0.0143(18) 0.0204(19) 0.0165(15)
C33 0.058(2) 0.071(2) 0.062(2) 0.0295(17) 0.0149(16) 0.0145(17)
C40 0.099(3) 0.061(2) 0.0455(17) 0.0217(16) 0.0264(19) 0.0307(19)
C39 0.079(2) 0.062(2) 0.0558(19) 0.0244(16) 0.0321(18) 0.0243(17)
O2 0.100(2) 0.0884(19) 0.108(2) 0.0576(17) 0.0563(17) 0.0191(16)
O1 0.115(2) 0.111(2) 0.0572(15) 0.0253(15) 0.0413(15) 0.0391(18)
C23 0.073(2) 0.065(2) 0.0489(18) 0.0085(16) 0.0228(17) -0.0005(18)
C36 0.063(2) 0.072(2) 0.080(2) 0.0302(19) 0.0339(19) 0.0196(18)
C25 0.0546(19) 0.0469(18) 0.076(2) 0.0006(17) 0.0214(18) 0.0086(15)
C3 0.057(2) 0.072(2) 0.087(3) 0.040(2) 0.0188(19) 0.0198(18)
C30 0.093(3) 0.059(2) 0.066(2) 0.0301(17) 0.0185(19) 0.0345(19)
C18 0.148(4) 0.111(4) 0.055(2) 0.041(3) 0.043(3) 0.072(3)
C28 0.084(3) 0.055(2) 0.107(3) 0.043(2) 0.027(2) 0.0327(19)
C34 0.051(2) 0.086(3) 0.082(3) 0.035(2) 0.0128(18) 0.0121(18)
C22 0.083(2) 0.076(2) 0.0499(18) 0.0296(18) 0.0194(17) 0.0064(19)
C35 0.052(2) 0.092(3) 0.095(3) 0.036(2) 0.028(2) 0.0176(19)
C17 0.116(3) 0.091(3) 0.074(2) 0.053(2) 0.051(2) 0.058(3)
C10 0.097(3) 0.063(2) 0.061(2) 0.0216(18) 0.003(2) 0.019(2)
C37 0.076(3) 0.128(4) 0.090(3) 0.034(3) 0.050(3) 0.029(3)
C20 0.085(3) 0.070(2) 0.0520(19) 0.0229(18) 0.0098(18) 0.024(2)
N2 0.093(2) 0.0679(19) 0.095(2) 0.0401(18) 0.0048(19) 0.0376(18)
C29 0.110(3) 0.070(2) 0.090(3) 0.049(2) 0.023(2) 0.044(2)
C38 0.096(3) 0.122(4) 0.075(3) 0.030(3) 0.052(3) 0.035(3)
C6 0.089(3) 0.110(3) 0.106(3) 0.065(3) 0.060(3) 0.050(3)
C5 0.080(3) 0.115(4) 0.152(5) 0.086(4) 0.066(3) 0.041(3)
C19 0.121(4) 0.084(3) 0.052(2) 0.017(2) 0.010(2) 0.042(3)
C4 0.059(2) 0.086(3) 0.132(4) 0.060(3) 0.028(3) 0.019(2)
C12 0.071(2) 0.067(2) 0.104(3) 0.046(2) 0.014(2) 0.0088(19)
O2W 0.125(3) 0.236(4) 0.108(2) 0.089(3) 0.065(2) 0.106(3)
C14 0.107(4) 0.072(3) 0.083(3) 0.023(2) -0.016(3) -0.001(3)
C13 0.080(3) 0.086(3) 0.114(4) 0.041(3) -0.010(3) -0.008(2)
N6 0.0583(15) 0.0482(14) 0.0583(15) 0.0315(12) 0.0207(12) 0.0187(12)
C51 0.196(14) 0.093(8) 0.172(12) 0.057(9) 0.063(11) 0.086(9)
O3 0.111(5) 0.095(5) 0.211(8) 0.056(5) -0.023(5) 0.065(4)
C52 0.125(10) 0.115(10) 0.231(16) 0.122(12) 0.026(10) 0.058(8)
O1W 0.38(2) 0.211(14) 0.81(4) 0.32(2) 0.29(3) 0.134(15)

loop_
_atom_type_symbol
_atom_type_description
_atom_type_scat_dispersion_real
_atom_type_scat_dispersion_imag
_atom_type_scat_source
C C 0.0033 0.0016 'International Tables Vol C Tables 4.2.6.8 and 6.1.1.4'
H H 0.0000 0.0000 'International Tables Vol C Tables 4.2.6.8 and 6.1.1.4'
N N 0.0061 0.0033 'International Tables Vol C Tables 4.2.6.8 and 6.1.1.4'
O O 0.0106 0.0060 'International Tables Vol C Tables 4.2.6.8 and 6.1.1.4'
Mn Mn 0.3368 0.7283 'International Tables Vol C Tables 4.2.6.8 and 6.1.1.4'
Fe Fe 0.3463 0.8444 'International Tables Vol C Tables 4.2.6.8 and 6.1.1.4'
Cl Cl 0.1484 0.1585 'International Tables Vol C Tables 4.2.6.8 and 6.1.1.4'

loop_
_geom_angle_atom_site_label_1
_geom_angle_atom_site_label_2
_geom_angle_atom_site_label_3
_geom_angle
_geom_angle_site_symmetry_1
_geom_angle_site_symmetry_3
_geom_angle_publ_flag
N1 Mn N7 94.55(9) . . ?
N1 Mn N10 101.15(9) . . ?
N7 Mn N10 153.75(9) . . ?
N1 Mn N8 165.65(9) . . ?
N7 Mn N8 72.95(9) . . ?
N10 Mn N8 88.21(9) . . ?
N1 Mn N9 82.09(9) . . ?
N7 Mn N9 89.23(9) . . ?
N10 Mn N9 72.46(9) . . ?
N8 Mn N9 90.55(9) . . ?
N1 Mn Cl 93.57(7) . . ?
N7 Mn Cl 105.57(8) . . ?
N10 Mn Cl 94.39(8) . . ?
N8 Mn Cl 96.55(7) . . ?
N9 Mn Cl 164.90(6) . . ?
N6 Fe N5 83.65(12) . . ?
N6 Fe C2 93.11(12) . . ?
N5 Fe C2 92.13(12) . . ?
N6 Fe C1 93.96(11) . . ?
N5 Fe C1 95.93(11) . . ?
C2 Fe C1 169.82(12) . . ?
N6 Fe N4 165.29(11) . . ?
N5 Fe N4 81.65(12) . . ?
C2 Fe N4 87.53(12) . . ?
C1 Fe N4 87.48(11) . . ?
N6 Fe N3 82.10(12) . . ?
N5 Fe N3 165.69(11) . . ?
C2 Fe N3 87.45(11) . . ?
C1 Fe N3 86.28(10) . . ?
N4 Fe N3 112.61(12) . . ?
C8 N5 C9 126.3(3) . . ?
C8 N5 Fe 119.5(2) . . ?
C9 N5 Fe 114.2(2) . . ?
C1 N1 Mn 171.9(2) . . ?
C42 N10 C43 117.8(2) . . ?
C42 N10 Mn 125.4(2) . . ?
C43 N10 Mn 116.70(19) . . ?
C21 N7 C32 118.0(3) . . ?
C21 N7 Mn 126.0(2) . . ?
C32 N7 Mn 116.08(19) . . ?
N1 C1 Fe 178.4(2) . . ?
N7 C32 C24 122.0(3) . . ?
N7 C32 C31 118.3(2) . . ?
C24 C32 C31 119.7(3) . . ?
C33 N9 C44 117.6(3) . . ?
C33 N9 Mn 127.6(2) . . ?
C44 N9 Mn 114.3(2) . . ?
C20 N3 C16 117.7(3) . . ?
C20 N3 Fe 130.3(2) . . ?
C16 N3 Fe 112.0(2) . . ?
N10 C43 C39 122.4(3) . . ?
N10 C43 C44 118.1(3) . . ?
C39 C43 C44 119.5(3) . . ?
C3 N4 C7 117.5(3) . . ?
C3 N4 Fe 130.5(2) . . ?
C7 N4 Fe 111.9(2) . . ?
C30 N8 C31 117.5(3) . . ?
C30 N8 Mn 127.6(2) . . ?
C31 N8 Mn 114.88(19) . . ?
N8 C31 C27 122.5(3) . . ?
N8 C31 C32 117.8(2) . . ?
C27 C31 C32 119.7(3) . . ?
N3 C16 C17 122.3(4) . . ?
N3 C16 C15 115.4(3) . . ?
C17 C16 C15 122.4(3) . . ?
C23 C24 C32 117.7(3) . . ?
C23 C24 C25 123.8(3) . . ?
C32 C24 C25 118.4(3) . . ?
C11 C9 C10 120.3(3) . . ?
C11 C9 N5 113.4(3) . . ?
C10 C9 N5 126.4(3) . . ?
N10 C42 C41 123.4(3) . . ?
N10 C42 H42A 118.3 . . ?
C41 C42 H42A 118.3 . . ?
N9 C44 C36 122.4(3) . . ?
N9 C44 C43 117.9(3) . . ?
C36 C44 C43 119.6(3) . . ?
N7 C21 C22 123.1(3) . . ?
N7 C21 H21A 118.5 . . ?
C22 C21 H21A 118.5 . . ?
C40 C41 C42 118.9(3) . . ?
C40 C41 H41A 120.5 . . ?
C42 C41 H41A 120.5 . . ?
C28 C27 C31 117.4(3) . . ?
C28 C27 C26 123.3(3) . . ?
C31 C27 C26 119.3(3) . . ?
C12 C11 C9 119.6(3) . . ?
C12 C11 N6 126.3(3) . . ?
C9 C11 N6 114.1(3) . . ?
O2 C15 N6 127.6(3) . . ?
O2 C15 C16 121.3(3) . . ?
N6 C15 C16 111.1(3) . . ?
N4 C7 C6 121.7(4) . . ?
N4 C7 C8 116.0(3) . . ?
C6 C7 C8 122.3(3) . . ?
N2 C2 Fe 179.4(3) . . ?
O1 C8 N5 127.6(4) . . ?
O1 C8 C7 121.5(3) . . ?
N5 C8 C7 110.9(3) . . ?
C25 C26 C27 120.8(3) . . ?
C25 C26 H26A 119.6 . . ?
C27 C26 H26A 119.6 . . ?
N9 C33 C34 123.8(3) . . ?
N9 C33 H33A 118.1 . . ?
C34 C33 H33A 118.1 . . ?
C41 C40 C39 120.1(3) . . ?
C41 C40 H40A 120.0 . . ?
C39 C40 H40A 120.0 . . ?
C40 C39 C43 117.4(3) . . ?
C40 C39 C38 123.5(3) . . ?
C43 C39 C38 119.1(3) . . ?
C22 C23 C24 120.0(3) . . ?
C22 C23 H23A 120.0 . . ?
C24 C23 H23A 120.0 . . ?
C44 C36 C35 117.2(3) . . ?
C44 C36 C37 119.2(4) . . ?
C35 C36 C37 123.6(3) . . ?
C26 C25 C24 122.0(3) . . ?
C26 C25 H25A 119.0 . . ?
C24 C25 H25A 119.0 . . ?
N4 C3 C4 123.0(4) . . ?
N4 C3 H3A 118.5 . . ?
C4 C3 H3A 118.5 . . ?
N8 C30 C29 123.7(3) . . ?
N8 C30 H30A 118.1 . . ?
C29 C30 H30A 118.1 . . ?
C19 C18 C17 119.1(4) . . ?
C19 C18 H18A 120.4 . . ?
C17 C18 H18A 120.4 . . ?
C29 C28 C27 120.0(3) . . ?
C29 C28 H28A 120.0 . . ?
C27 C28 H28A 120.0 . . ?
C35 C34 C33 119.0(4) . . ?
C35 C34 H34A 120.5 . . ?
C33 C34 H34A 120.5 . . ?
C23 C22 C21 119.3(3) . . ?
C23 C22 H22A 120.4 . . ?
C21 C22 H22A 120.4 . . ?
C34 C35 C36 120.0(3) . . ?
C34 C35 H35A 120.0 . . ?
C36 C35 H35A 120.0 . . ?
C18 C17 C16 119.3(4) . . ?
C18 C17 H17A 120.4 . . ?
C16 C17 H17A 120.4 . . ?
C14 C10 C9 118.9(4) . . ?
C14 C10 H10A 120.6 . . ?
C9 C10 H10A 120.6 . . ?
C38 C37 C36 121.3(4) . . ?
C38 C37 H37A 119.4 . . ?
C36 C37 H37A 119.4 . . ?
N3 C20 C19 121.9(4) . . ?
N3 C20 H20A 119.1 . . ?
C19 C20 H20A 119.1 . . ?
C28 C29 C30 118.8(4) . . ?
C28 C29 H29A 120.6 . . ?
C30 C29 H29A 120.6 . . ?
C37 C38 C39 121.2(4) . . ?
C37 C38 H38A 119.4 . . ?
C39 C38 H38A 119.4 . . ?
C5 C6 C7 119.6(4) . . ?
C5 C6 H6A 120.2 . . ?
C7 C6 H6A 120.2 . . ?
C4 C5 C6 118.9(4) . . ?
C4 C5 H5A 120.6 . . ?
C6 C5 H5A 120.6 . . ?
C18 C19 C20 119.7(4) . . ?
C18 C19 H19A 120.2 . . ?
C20 C19 H19A 120.2 . . ?
C5 C4 C3 119.2(4) . . ?
C5 C4 H4A 120.4 . . ?
C3 C4 H4A 120.4 . . ?
C13 C12 C11 118.9(4) . . ?
C13 C12 H12A 120.5 . . ?
C11 C12 H12A 120.5 . . ?
H200 O2W H201 112.6 . . ?
C13 C14 C10 121.1(4) . . ?
C13 C14 H14A 119.5 . . ?
C10 C14 H14A 119.5 . . ?
C14 C13 C12 121.2(4) . . ?
C14 C13 H13A 119.4 . . ?
C12 C13 H13A 119.4 . . ?
C15 N6 C11 126.1(3) . . ?
C15 N6 Fe 118.6(2) . . ?
C11 N6 Fe 114.6(2) . . ?
C52 C51 H51A 109.5 . . ?
C52 C51 H51B 109.5 . . ?
H51A C51 H51B 109.5 . . ?
C52 C51 H51C 109.5 . . ?
H51A C51 H51C 109.5 . . ?
H51B C51 H51C 109.5 . . ?
C52 O3 H3 109.5 . . ?
O3 C52 C51 117.2(12) . . ?
O3 C52 H52A 108.0 . . ?
C51 C52 H52A 108.0 . . ?
O3 C52 H52B 108.0 . . ?
C51 C52 H52B 108.0 . . ?
H52A C52 H52B 107.2 . . ?
H100 O1W H101 106.0 . . ?

loop_
_geom_bond_atom_site_label_1
_geom_bond_atom_site_label_2
_geom_bond_distance
_geom_bond_site_symmetry_2
_geom_bond_publ_flag
Mn N1 2.202(2) . ?
Mn N7 2.249(3) . ?
Mn N10 2.258(2) . ?
Mn N8 2.303(2) . ?
Mn N9 2.322(3) . ?
Mn Cl 2.4396(12) . ?
Fe N6 1.879(3) . ?
Fe N5 1.898(2) . ?
Fe C2 1.959(3) . ?
Fe C1 1.968(3) . ?
Fe N4 2.000(3) . ?
Fe N3 2.004(2) . ?
N5 C8 1.328(4) . ?
N5 C9 1.401(4) . ?
N1 C1 1.145(3) . ?
N10 C42 1.326(4) . ?
N10 C43 1.348(4) . ?
N7 C21 1.324(4) . ?
N7 C32 1.368(3) . ?
C32 C24 1.403(4) . ?
C32 C31 1.425(4) . ?
N9 C33 1.309(4) . ?
N9 C44 1.354(4) . ?
N3 C20 1.337(4) . ?
N3 C16 1.347(4) . ?
C43 C39 1.405(4) . ?
C43 C44 1.438(4) . ?
N4 C3 1.324(4) . ?
N4 C7 1.354(4) . ?
N8 C30 1.317(4) . ?
N8 C31 1.358(4) . ?
C31 C27 1.405(4) . ?
C16 C17 1.369(5) . ?
C16 C15 1.490(5) . ?
C24 C23 1.392(5) . ?
C24 C25 1.436(5) . ?
C9 C11 1.392(5) . ?
C9 C10 1.392(5) . ?
C42 C41 1.386(4) . ?
C42 H42A 0.9300 . ?
C44 C36 1.395(4) . ?
C21 C22 1.390(4) . ?
C21 H21A 0.9300 . ?
C41 C40 1.350(5) . ?
C41 H41A 0.9300 . ?
C27 C28 1.392(5) . ?
C27 C26 1.426(5) . ?
C11 C12 1.390(5) . ?
C11 N6 1.395(4) . ?
C15 O2 1.222(4) . ?
C15 N6 1.344(4) . ?
C7 C6 1.372(5) . ?
C7 C8 1.483(5) . ?
C2 N2 1.137(4) . ?
C8 O1 1.234(4) . ?
C26 C25 1.326(5) . ?
C26 H26A 0.9300 . ?
C33 C34 1.387(5) . ?
C33 H33A 0.9300 . ?
C40 C39 1.394(5) . ?
C40 H40A 0.9300 . ?
C39 C38 1.422(5) . ?
C23 C22 1.355(5) . ?
C23 H23A 0.9300 . ?
C36 C35 1.401(5) . ?
C36 C37 1.425(5) . ?
C25 H25A 0.9300 . ?
C3 C4 1.371(5) . ?
C3 H3A 0.9300 . ?
C30 C29 1.390(5) . ?
C30 H30A 0.9300 . ?
C18 C19 1.352(6) . ?
C18 C17 1.366(6) . ?
C18 H18A 0.9300 . ?
C28 C29 1.355(5) . ?
C28 H28A 0.9300 . ?
C34 C35 1.334(5) . ?
C34 H34A 0.9300 . ?
C22 H22A 0.9300 . ?
C35 H35A 0.9300 . ?
C17 H17A 0.9300 . ?
C10 C14 1.375(6) . ?
C10 H10A 0.9300 . ?
C37 C38 1.342(6) . ?
C37 H37A 0.9300 . ?
C20 C19 1.379(5) . ?
C20 H20A 0.9300 . ?
C29 H29A 0.9300 . ?
C38 H38A 0.9300 . ?
C6 C5 1.364(6) . ?
C6 H6A 0.9300 . ?
C5 C4 1.360(6) . ?
C5 H5A 0.9300 . ?
C19 H19A 0.9300 . ?
C4 H4A 0.9300 . ?
C12 C13 1.382(6) . ?
C12 H12A 0.9300 . ?
O2W H200 0.8532 . ?
O2W H201 0.9320 . ?
C14 C13 1.355(7) . ?
C14 H14A 0.9300 . ?
C13 H13A 0.9300 . ?
C51 C52 1.323(9) . ?
C51 H51A 0.9600 . ?
C51 H51B 0.9600 . ?
C51 H51C 0.9600 . ?
O3 C52 1.260(8) . ?
O3 H3 0.8200 . ?
C52 H52A 0.9700 . ?
C52 H52B 0.9700 . ?
O1W H100 1.0365 . ?
O1W H101 0.7408 . ?
